data_4328241
loop_
_publ_author_name
'Hao Lei'
'James C. Fettinger'
'Philip P. Power'

_publ_section_title
;
 Reduction of Terphenyl Co(II) Halide Derivatives in the Presence of
 Arenes: Insertion of Co(I) into a C-F Bond
;
_journal_name_full 'Inorganic Chemistry'
_journal_page_first 1821
_journal_page_last 1826
_journal_paper_doi 10.1021/ic202116s
_journal_volume 51
_journal_year 2012
_chemical_formula_moiety 'C48 H66 Co F1, C6 H12'
_chemical_formula_sum 'C54 H78 Co F'
_chemical_formula_weight 805.09
_chemical_name_systematic
; 
 ? 
;
_space_group_IT_number 34
_symmetry_cell_setting orthorhombic
_symmetry_space_group_name_Hall 'P 2 -2n'
_symmetry_space_group_name_H-M 'P n n 2'
_atom_sites_solution_hydrogens geom
_atom_sites_solution_primary direct
_atom_sites_solution_secondary difmap
_audit_creation_method SHELXL-97
_cell_angle_alpha 90.00
_cell_angle_beta 90.00
_cell_angle_gamma 90.00
_cell_formula_units_Z 2
_cell_length_a 14.4101(4)
_cell_length_b 14.8119(3)
_cell_length_c 10.9705(2)
_cell_measurement_reflns_used 3601
_cell_measurement_temperature 90(2)
_cell_measurement_theta_max 69.77
_cell_measurement_theta_min 4.28
_cell_volume 2341.55(9)
_computing_cell_refinement 'SAINT (7.68A) (Bruker, 2009)'
_computing_data_collection 'Apex2 (2010-11.3) (Bruker, 2010)'
_computing_data_reduction 'SAINT (7.68A) (Bruker, 2009)'
_computing_molecular_graphics 'Bruker SHELXTL'
_computing_publication_material 'Bruker SHELXTL'
_computing_structure_refinement 'SHELXL-97 (Sheldrick, 2008)'
_computing_structure_solution 'SHELXS-97 (Sheldrick, 2008)'
_diffrn_ambient_temperature 90(2)
_diffrn_measured_fraction_theta_full 0.939
_diffrn_measured_fraction_theta_max 0.939
_diffrn_measurement_device_type 'Bruker APEX-II DUO CCD'
_diffrn_measurement_method '\f and \w scans'
_diffrn_radiation_monochromator graphite
_diffrn_radiation_source 'fine-focus sealed tube'
_diffrn_radiation_type CuK\a
_diffrn_radiation_wavelength 1.54178
_diffrn_reflns_av_R_equivalents 0.0000
_diffrn_reflns_av_sigmaI/netI 0.0473
_diffrn_reflns_limit_h_max 16
_diffrn_reflns_limit_h_min -17
_diffrn_reflns_limit_k_max 17
_diffrn_reflns_limit_k_min -14
_diffrn_reflns_limit_l_max 12
_diffrn_reflns_limit_l_min -11
_diffrn_reflns_number 7747
_diffrn_reflns_theta_full 71.57
_diffrn_reflns_theta_max 71.57
_diffrn_reflns_theta_min 4.28
_exptl_absorpt_coefficient_mu 3.144
_exptl_absorpt_correction_T_max 0.8338
_exptl_absorpt_correction_T_min 0.4840
_exptl_absorpt_correction_type 'empirical, Twinabs (multi-scan)'
_exptl_absorpt_process_details 'TWINABS V2008/4 (Sheldrick, 2008)'
_exptl_crystal_colour Green
_exptl_crystal_density_diffrn 1.142
_exptl_crystal_description Block
_exptl_crystal_F_000 876
_exptl_crystal_size_max 0.27
_exptl_crystal_size_mid 0.10
_exptl_crystal_size_min 0.06
_refine_diff_density_max 0.473
_refine_diff_density_min -0.495
_refine_diff_density_rms 0.059
_refine_ls_abs_structure_details 'Flack H D (1983), Acta Cryst. A39, 876-881'
_refine_ls_abs_structure_Flack -0.023(5)
_refine_ls_extinction_method none
_refine_ls_goodness_of_fit_ref 1.060
_refine_ls_hydrogen_treatment constr
_refine_ls_matrix_type full
_refine_ls_number_parameters 287
_refine_ls_number_reflns 7747
_refine_ls_number_restraints 62
_refine_ls_restrained_S_all 1.072
_refine_ls_R_factor_all 0.0695
_refine_ls_R_factor_gt 0.0615
_refine_ls_shift/su_max 0.000
_refine_ls_shift/su_mean 0.000
_refine_ls_structure_factor_coef Fsqd
_refine_ls_weighting_details 'calc w=1/[\s^2^(Fo^2^)+(0.1118P)^2^+0.5465P] where P=(Fo^2^+2Fc^2^)/3'
_refine_ls_weighting_scheme calc
_refine_ls_wR_factor_gt 0.1656
_refine_ls_wR_factor_ref 0.1750
_reflns_number_gt 6816
_reflns_number_total 7747
_reflns_threshold_expression >2sigma(I)
_cod_data_source_file ic202116s_si_001_2.cif
_cod_data_source_block HL77_tw51n
_cod_database_code 4328241

loop_
_symmetry_equiv_pos_as_xyz
'x, y, z'
'-x, -y, z'
'x+1/2, -y+1/2, z+1/2'
'-x+1/2, y+1/2, z+1/2'

loop_
_atom_site_label
_atom_site_type_symbol
_atom_site_fract_x
_atom_site_fract_y
_atom_site_fract_z
_atom_site_U_iso_or_equiv
_atom_site_adp_type
_atom_site_occupancy
_atom_site_symmetry_multiplicity
_atom_site_calc_flag
_atom_site_refinement_flags
_atom_site_disorder_assembly
_atom_site_disorder_group
Co1 Co 0.5000 0.5000 1.0854(3) 0.0695(3) Uani 1 2 d S . .
C1 C 0.5000 0.5000 0.9040(4) 0.0311(8) Uani 1 2 d S . .
C2 C 0.48214(17) 0.42035(17) 0.8370(4) 0.0307(6) Uani 1 1 d . . .
C3 C 0.48057(19) 0.41997(17) 0.7091(4) 0.0321(6) Uani 1 1 d . . .
C4 C 0.5000 0.5000 0.6484(4) 0.0320(8) Uani 1 2 d S . .
H4A H 0.5000 0.5000 0.5618 0.038 Uiso 1 2 calc SR . .
C5 C 0.4619(2) 0.33504(18) 0.6353(4) 0.0381(7) Uani 1 1 d . . .
H5A H 0.4467 0.2854 0.6938 0.046 Uiso 1 1 calc R . .
C6 C 0.5472(2) 0.3058(2) 0.5616(4) 0.0492(8) Uani 1 1 d . . .
H6A H 0.5325 0.2509 0.5156 0.074 Uiso 1 1 calc R . .
H6B H 0.5990 0.2937 0.6171 0.074 Uiso 1 1 calc R . .
H6C H 0.5646 0.3540 0.5048 0.074 Uiso 1 1 calc R . .
C7 C 0.3780(2) 0.3477(2) 0.5503(4) 0.0509(8) Uani 1 1 d . . .
H7A H 0.3236 0.3652 0.5984 0.076 Uiso 1 1 calc R . .
H7B H 0.3652 0.2909 0.5076 0.076 Uiso 1 1 calc R . .
H7C H 0.3918 0.3951 0.4906 0.076 Uiso 1 1 calc R . .
C8 C 0.46251(19) 0.33574(16) 0.9094(3) 0.0319(6) Uani 1 1 d . . .
C9 C 0.3724(2) 0.31313(18) 0.9464(4) 0.0380(6) Uani 1 1 d . . .
C10 C 0.3594(2) 0.24081(17) 1.0258(3) 0.0414(7) Uani 1 1 d . . .
H10A H 0.2982 0.2270 1.0523 0.050 Uiso 1 1 calc R . .
C11 C 0.4317(2) 0.18881(18) 1.0672(4) 0.0429(7) Uani 1 1 d . . .
C12 C 0.5201(2) 0.20849(19) 1.0251(4) 0.0422(7) Uani 1 1 d . . .
H12A H 0.5706 0.1721 1.0513 0.051 Uiso 1 1 calc R . .
C13 C 0.5375(2) 0.28009(17) 0.9453(4) 0.0364(6) Uani 1 1 d . . .
C14 C 0.2883(2) 0.36304(18) 0.8976(4) 0.0407(6) Uani 1 1 d . . .
H14A H 0.3113 0.4118 0.8423 0.049 Uiso 1 1 calc R . .
C15 C 0.2314(2) 0.4081(2) 0.9983(4) 0.0519(8) Uani 1 1 d . . .
H15A H 0.2713 0.4492 1.0447 0.078 Uiso 1 1 calc R . .
H15B H 0.2064 0.3617 1.0529 0.078 Uiso 1 1 calc R . .
H15C H 0.1802 0.4422 0.9618 0.078 Uiso 1 1 calc R . .
C16 C 0.2270(2) 0.2997(2) 0.8212(4) 0.0518(8) Uani 1 1 d . . .
H16A H 0.1738 0.3334 0.7893 0.078 Uiso 1 1 calc R . .
H16B H 0.2049 0.2499 0.8723 0.078 Uiso 1 1 calc R . .
H16C H 0.2633 0.2754 0.7531 0.078 Uiso 1 1 calc R . .
C17 C 0.4194(3) 0.1105(2) 1.1573(4) 0.0564(10) Uani 1 1 d . . .
H17A H 0.4666 0.0633 1.1371 0.068 Uiso 1 1 calc R . .
C18 C 0.4378(3) 0.1424(3) 1.2859(4) 0.0673(10) Uani 1 1 d . . .
H18A H 0.4288 0.0922 1.3428 0.101 Uiso 1 1 calc R . .
H18B H 0.3948 0.1914 1.3062 0.101 Uiso 1 1 calc R . .
H18C H 0.5017 0.1644 1.2921 0.101 Uiso 1 1 calc R . .
C19 C 0.3241(4) 0.0667(3) 1.1500(5) 0.0889(15) Uani 1 1 d . . .
H19A H 0.3207 0.0166 1.2083 0.133 Uiso 1 1 calc R . .
H19B H 0.3138 0.0438 1.0674 0.133 Uiso 1 1 calc R . .
H19C H 0.2764 0.1115 1.1698 0.133 Uiso 1 1 calc R . .
C20 C 0.63472(19) 0.29572(17) 0.8969(4) 0.0379(6) Uani 1 1 d . . .
H20A H 0.6295 0.3400 0.8284 0.045 Uiso 1 1 calc R . .
C21 C 0.6777(2) 0.2093(2) 0.8442(4) 0.0479(7) Uani 1 1 d . . .
H21A H 0.7404 0.2224 0.8146 0.072 Uiso 1 1 calc R . .
H21B H 0.6394 0.1875 0.7766 0.072 Uiso 1 1 calc R . .
H21C H 0.6807 0.1630 0.9079 0.072 Uiso 1 1 calc R . .
C22 C 0.6982(2) 0.3384(2) 0.9933(4) 0.0488(7) Uani 1 1 d . . .
H22A H 0.7599 0.3482 0.9584 0.073 Uiso 1 1 calc R . .
H22B H 0.7031 0.2978 1.0636 0.073 Uiso 1 1 calc R . .
H22C H 0.6720 0.3963 1.0194 0.073 Uiso 1 1 calc R . .
C23 C 0.5936(3) 0.4812(3) 1.2340(3) 0.0681(11) Uani 0.83 1 d P . 1
H23 H 0.6582 0.4683 1.2357 0.102 Uiso 0.83 1 calc PR . 1
C24 C 0.5301(3) 0.4116(3) 1.23168(8) 0.0714(12) Uani 0.83 1 d P . 1
H24 H 0.5503 0.3506 1.2286 0.107 Uiso 0.83 1 calc PR . 1
C25 C 0.4362(3) 0.4320(2) 1.2340(4) 0.0716(12) Uani 0.83 1 d P . 1
H25 H 0.3920 0.3844 1.2355 0.107 Uiso 0.83 1 calc PR . 1
C23A C 0.5936(3) 0.4812(3) 1.2340(3) 0.0681(11) Uani 0.17 1 d PD . 2
F23A F 0.6839(5) 0.4631(7) 1.2319(3) 0.102 Uiso 0.17 1 d PD A 2
C24A C 0.5301(3) 0.4116(3) 1.23168(8) 0.0714(12) Uani 0.17 1 d PD . 2
F24A F 0.5586(7) 0.3279(5) 1.2274(7) 0.107 Uiso 0.17 1 d PD . 2
C25A C 0.4362(3) 0.4320(2) 1.2340(4) 0.0716(12) Uani 0.17 1 d PD . 2
F25A F 0.3761(6) 0.3629(6) 1.2316(4) 0.107 Uiso 0.17 1 d PD B 2
C31 C 0.5194(7) -0.0436(7) 0.7247(8) 0.104(3) Uani 0.50 1 d PDU C -1
H31 H 0.4814 -0.0977 0.7026 0.124 Uiso 0.50 1 calc PR C -1
C32 C 0.5003(6) 0.0283(5) 0.6250(7) 0.081(4) Uani 0.50 1 d PD C -1
H32A H 0.5513 0.0731 0.6225 0.098 Uiso 0.50 1 calc PR C -1
H32B H 0.4955 -0.0007 0.5439 0.098 Uiso 0.50 1 calc PR C -1
C33 C 0.4090(7) 0.0743(6) 0.6581(9) 0.102(4) Uani 0.50 1 d PD C -1
H33A H 0.4161 0.1408 0.6543 0.122 Uiso 0.50 1 calc PR C -1
H33B H 0.3597 0.0562 0.6003 0.122 Uiso 0.50 1 calc PR C -1
C34 C 0.3838(7) 0.0450(8) 0.7871(9) 0.106(4) Uani 0.50 1 d PDU C -1
H34A H 0.3311 0.0022 0.7861 0.128 Uiso 0.50 1 calc PR C -1
H34B H 0.3670 0.0978 0.8378 0.128 Uiso 0.50 1 calc PR C -1
C35 C 0.4729(6) -0.0013(9) 0.8365(7) 0.075(3) Uani 0.50 1 d PD C -1
H35A H 0.5144 0.0435 0.8752 0.089 Uiso 0.50 1 calc PR C -1
H35B H 0.4569 -0.0482 0.8972 0.089 Uiso 0.50 1 calc PR C -1
C36 C 0.6189(7) -0.0776(9) 0.7446(11) 0.096(4) Uani 0.50 1 d PDU C -1
H36A H 0.6183 -0.1279 0.8027 0.144 Uiso 0.50 1 calc PR C -1
H36B H 0.6571 -0.0284 0.7771 0.144 Uiso 0.50 1 calc PR C -1
H36C H 0.6448 -0.0982 0.6669 0.144 Uiso 0.50 1 calc PR C -1

loop_
_atom_site_aniso_label
_atom_site_aniso_U_11
_atom_site_aniso_U_22
_atom_site_aniso_U_33
_atom_site_aniso_U_23
_atom_site_aniso_U_13
_atom_site_aniso_U_12
Co1 0.0687(6) 0.1243(7) 0.0156(4) 0.000 0.000 0.0164(5)
C1 0.034(2) 0.038(2) 0.022(2) 0.000 0.000 0.0039(15)
C2 0.0283(14) 0.0410(15) 0.0229(14) 0.0003(10) -0.0004(10) 0.0002(10)
C3 0.0319(14) 0.0398(15) 0.0247(14) -0.0030(10) -0.0004(11) -0.0009(11)
C4 0.031(2) 0.045(2) 0.0205(18) 0.000 0.000 0.0001(15)
C5 0.0407(16) 0.0432(16) 0.0305(16) -0.0036(11) 0.0005(12) -0.0072(13)
C6 0.061(2) 0.0530(18) 0.0334(19) -0.0075(12) 0.0016(14) 0.0069(15)
C7 0.0498(19) 0.069(2) 0.0337(17) -0.0101(13) -0.0014(14) -0.0145(15)
C8 0.0372(15) 0.0373(14) 0.0213(13) -0.0024(10) -0.0014(11) 0.0009(11)
C9 0.0457(18) 0.0377(14) 0.0304(15) -0.0020(11) 0.0049(12) 0.0006(12)
C10 0.0494(18) 0.0426(15) 0.0322(16) 0.0024(11) 0.0097(13) -0.0016(12)
C11 0.0582(19) 0.0412(15) 0.0293(16) 0.0010(11) 0.0117(13) 0.0024(13)
C12 0.0514(18) 0.0448(16) 0.0303(17) 0.0029(11) 0.0015(13) 0.0101(13)
C13 0.0474(17) 0.0361(15) 0.0257(15) 0.0002(10) -0.0020(12) -0.0029(12)
C14 0.0352(15) 0.0481(16) 0.0388(16) 0.0073(12) 0.0065(13) -0.0009(12)
C15 0.0456(19) 0.0571(18) 0.0529(19) 0.0057(14) 0.0069(16) 0.0088(14)
C16 0.0447(18) 0.062(2) 0.0482(18) 0.0042(14) -0.0001(15) -0.0047(15)
C17 0.079(3) 0.0432(17) 0.047(2) 0.0151(14) 0.0222(18) 0.0143(16)
C18 0.067(2) 0.087(2) 0.047(2) 0.0308(18) -0.0035(18) -0.0060(18)
C19 0.142(4) 0.066(2) 0.059(2) 0.0257(18) -0.014(3) -0.039(3)
C20 0.0364(15) 0.0422(15) 0.0351(15) -0.0004(11) -0.0025(12) 0.0041(11)
C21 0.0462(17) 0.0583(18) 0.0391(17) -0.0043(13) 0.0008(14) 0.0031(14)
C22 0.0460(18) 0.0565(18) 0.0439(18) -0.0057(13) -0.0046(15) 0.0024(14)
C23 0.070(3) 0.111(3) 0.023(2) 0.0000(16) -0.0099(16) 0.016(2)
C24 0.110(4) 0.060(2) 0.044(2) 0.0038(15) -0.002(2) 0.012(2)
C25 0.115(4) 0.061(2) 0.039(2) 0.0005(15) 0.008(2) -0.031(2)
C23A 0.070(3) 0.111(3) 0.023(2) 0.0000(16) -0.0099(16) 0.016(2)
C24A 0.110(4) 0.060(2) 0.044(2) 0.0038(15) -0.002(2) 0.012(2)
C25A 0.115(4) 0.061(2) 0.039(2) 0.0005(15) 0.008(2) -0.031(2)
C31 0.116(7) 0.105(6) 0.090(7) -0.008(5) 0.030(6) -0.001(6)
C32 0.073(6) 0.114(11) 0.057(7) 0.010(4) -0.013(4) -0.059(7)
C33 0.140(11) 0.068(6) 0.098(8) 0.003(5) -0.016(8) -0.023(6)
C34 0.168(9) 0.089(7) 0.062(6) 0.002(5) -0.013(6) 0.034(6)
C35 0.090(9) 0.083(5) 0.050(5) -0.007(5) 0.008(4) 0.007(7)
C36 0.120(7) 0.099(7) 0.070(7) 0.004(6) 0.014(6) 0.024(6)

loop_
_atom_type_symbol
_atom_type_description
_atom_type_scat_dispersion_real
_atom_type_scat_dispersion_imag
_atom_type_scat_source
C C 0.0181 0.0091 'International Tables Vol C Tables 4.2.6.8 and 6.1.1.4'
H H 0.0000 0.0000 'International Tables Vol C Tables 4.2.6.8 and 6.1.1.4'
F F 0.0727 0.0534 'International Tables Vol C Tables 4.2.6.8 and 6.1.1.4'
Co Co -2.3653 3.6143 'International Tables Vol C Tables 4.2.6.8 and 6.1.1.4'

loop_
_geom_angle_atom_site_label_1
_geom_angle_atom_site_label_2
_geom_angle_atom_site_label_3
_geom_angle
_geom_angle_site_symmetry_1
_geom_angle_site_symmetry_3
C1 Co1 C24A 139.31(10) . 2_665
C1 Co1 C24 139.31(10) . 2_665
C24A Co1 C24 0.0(3) 2_665 2_665
C1 Co1 C24 139.30(10) . .
C24A Co1 C24 81.4(2) 2_665 .
C24 Co1 C24 81.4(2) 2_665 .
C1 Co1 C25 140.07(10) . 2_665
C24A Co1 C25 38.16(17) 2_665 2_665
C24 Co1 C25 38.16(17) 2_665 2_665
C24 Co1 C25 67.89(15) . 2_665
C1 Co1 C25A 140.07(10) . 2_665
C24A Co1 C25A 38.16(17) 2_665 2_665
C24 Co1 C25A 38.16(17) 2_665 2_665
C24 Co1 C25A 67.89(15) . 2_665
C25 Co1 C25A 0.001(1) 2_665 2_665
C1 Co1 C25 140.07(10) . .
C24A Co1 C25 67.88(15) 2_665 .
C24 Co1 C25 67.88(15) 2_665 .
C24 Co1 C25 38.16(17) . .
C25 Co1 C25 79.9(2) 2_665 .
C25A Co1 C25 79.9(2) 2_665 .
C1 Co1 C23 139.80(11) . 2_665
C24A Co1 C23 37.86(15) 2_665 2_665
C24 Co1 C23 37.86(15) 2_665 2_665
C24 Co1 C23 68.37(16) . 2_665
C25 Co1 C23 68.02(18) 2_665 2_665
C25A Co1 C23 68.02(18) 2_665 2_665
C25 Co1 C23 37.14(14) . 2_665
C1 Co1 C23 139.80(11) . .
C24A Co1 C23 68.37(16) 2_665 .
C24 Co1 C23 68.37(16) 2_665 .
C24 Co1 C23 37.86(15) . .
C25 Co1 C23 37.14(14) 2_665 .
C25A Co1 C23 37.14(14) 2_665 .
C25 Co1 C23 68.02(18) . .
C23 Co1 C23 80.4(2) 2_665 .
C2 C1 C2 117.3(4) . 2_665
C2 C1 Co1 121.34(18) . .
C2 C1 Co1 121.34(18) 2_665 .
C3 C2 C1 121.8(3) . .
C3 C2 C8 121.3(2) . .
C1 C2 C8 116.9(3) . .
C4 C3 C2 118.2(3) . .
C4 C3 C5 119.1(3) . .
C2 C3 C5 122.6(2) . .
C3 C4 C3 122.7(4) . 2_665
C3 C4 H4A 118.7 . .
C3 C4 H4A 118.7 2_665 .
C3 C5 C6 111.9(2) . .
C3 C5 C7 111.2(2) . .
C6 C5 C7 110.1(2) . .
C3 C5 H5A 107.8 . .
C6 C5 H5A 107.8 . .
C7 C5 H5A 107.8 . .
C5 C6 H6A 109.5 . .
C5 C6 H6B 109.5 . .
H6A C6 H6B 109.5 . .
C5 C6 H6C 109.5 . .
H6A C6 H6C 109.5 . .
H6B C6 H6C 109.5 . .
C5 C7 H7A 109.5 . .
C5 C7 H7B 109.5 . .
H7A C7 H7B 109.5 . .
C5 C7 H7C 109.5 . .
H7A C7 H7C 109.5 . .
H7B C7 H7C 109.5 . .
C9 C8 C13 119.2(2) . .
C9 C8 C2 121.6(2) . .
C13 C8 C2 119.1(2) . .
C10 C9 C8 119.3(3) . .
C10 C9 C14 119.2(3) . .
C8 C9 C14 121.4(2) . .
C11 C10 C9 122.4(3) . .
C11 C10 H10A 118.8 . .
C9 C10 H10A 118.8 . .
C10 C11 C12 118.0(3) . .
C10 C11 C17 123.3(3) . .
C12 C11 C17 118.7(3) . .
C11 C12 C13 122.2(3) . .
C11 C12 H12A 118.9 . .
C13 C12 H12A 118.9 . .
C12 C13 C8 118.6(3) . .
C12 C13 C20 120.0(3) . .
C8 C13 C20 121.3(2) . .
C9 C14 C15 112.7(2) . .
C9 C14 C16 110.7(2) . .
C15 C14 C16 110.7(2) . .
C9 C14 H14A 107.5 . .
C15 C14 H14A 107.5 . .
C16 C14 H14A 107.5 . .
C14 C15 H15A 109.5 . .
C14 C15 H15B 109.5 . .
H15A C15 H15B 109.5 . .
C14 C15 H15C 109.5 . .
H15A C15 H15C 109.5 . .
H15B C15 H15C 109.5 . .
C14 C16 H16A 109.5 . .
C14 C16 H16B 109.5 . .
H16A C16 H16B 109.5 . .
C14 C16 H16C 109.5 . .
H16A C16 H16C 109.5 . .
H16B C16 H16C 109.5 . .
C18 C17 C19 109.9(3) . .
C18 C17 C11 110.1(3) . .
C19 C17 C11 113.2(3) . .
C18 C17 H17A 107.8 . .
C19 C17 H17A 107.8 . .
C11 C17 H17A 107.8 . .
C17 C18 H18A 109.5 . .
C17 C18 H18B 109.5 . .
H18A C18 H18B 109.5 . .
C17 C18 H18C 109.5 . .
H18A C18 H18C 109.5 . .
H18B C18 H18C 109.5 . .
C17 C19 H19A 109.5 . .
C17 C19 H19B 109.5 . .
H19A C19 H19B 109.5 . .
C17 C19 H19C 109.5 . .
H19A C19 H19C 109.5 . .
H19B C19 H19C 109.5 . .
C13 C20 C22 111.9(2) . .
C13 C20 C21 112.2(2) . .
C22 C20 C21 111.3(2) . .
C13 C20 H20A 107.1 . .
C22 C20 H20A 107.1 . .
C21 C20 H20A 107.1 . .
C20 C21 H21A 109.5 . .
C20 C21 H21B 109.5 . .
H21A C21 H21B 109.5 . .
C20 C21 H21C 109.5 . .
H21A C21 H21C 109.5 . .
H21B C21 H21C 109.5 . .
C20 C22 H22A 109.5 . .
C20 C22 H22B 109.5 . .
H22A C22 H22B 109.5 . .
C20 C22 H22C 109.5 . .
H22A C22 H22C 109.5 . .
H22B C22 H22C 109.5 . .
C25 C23 C24 119.9(4) 2_665 .
C25 C23 Co1 71.1(2) 2_665 .
C24 C23 Co1 70.4(2) . .
C25 C23 H23 120.0 2_665 .
C24 C23 H23 120.0 . .
Co1 C23 H23 131.3 . .
C23 C24 C25 119.0(3) . .
C23 C24 Co1 71.78(19) . .
C25 C24 Co1 71.3(2) . .
C23 C24 H24 120.5 . .
C25 C24 H24 120.5 . .
Co1 C24 H24 128.6 . .
C23 C25 C24 121.0(3) 2_665 .
C23 C25 Co1 71.79(19) 2_665 .
C24 C25 Co1 70.6(2) . .
C23 C25 H25 119.5 2_665 .
C24 C25 H25 119.5 . .
Co1 C25 H25 131.0 . .
C35 C31 C36 115.4(8) . .
C35 C31 C32 101.9(5) . .
C36 C31 C32 119.4(8) . .
C35 C31 H31 106.4 . .
C36 C31 H31 106.4 . .
C32 C31 H31 106.4 . .
C33 C32 C31 107.0(4) . .
C33 C32 H32A 110.3 . .
C31 C32 H32A 110.3 . .
C33 C32 H32B 110.3 . .
C31 C32 H32B 110.3 . .
H32A C32 H32B 108.6 . .
C34 C33 C32 107.4(4) . .
C34 C33 H33A 110.2 . .
C32 C33 H33A 110.2 . .
C34 C33 H33B 110.2 . .
C32 C33 H33B 110.2 . .
H33A C33 H33B 108.5 . .
C33 C34 C35 104.7(4) . .
C33 C34 H34A 110.8 . .
C35 C34 H34A 110.8 . .
C33 C34 H34B 110.8 . .
C35 C34 H34B 110.8 . .
H34A C34 H34B 108.9 . .
C31 C35 C34 105.2(5) . .
C31 C35 H35A 110.7 . .
C34 C35 H35A 110.7 . .
C31 C35 H35B 110.7 . .
C34 C35 H35B 110.7 . .
H35A C35 H35B 108.8 . .
C31 C36 H36A 109.5 . .
C31 C36 H36B 109.5 . .
H36A C36 H36B 109.5 . .
C31 C36 H36C 109.5 . .
H36A C36 H36C 109.5 . .
H36B C36 H36C 109.5 . .

loop_
_geom_bond_atom_site_label_1
_geom_bond_atom_site_label_2
_geom_bond_distance
_geom_bond_site_symmetry_2
Co1 C1 1.990(4) .
Co1 C24A 2.116(3) 2_665
Co1 C24 2.116(3) 2_665
Co1 C24 2.116(3) .
Co1 C25 2.125(4) 2_665
Co1 C25A 2.125(4) 2_665
Co1 C25 2.125(4) .
Co1 C23 2.134(4) 2_665
Co1 C23 2.134(4) .
C1 C2 1.414(3) .
C1 C2 1.414(3) 2_665
C2 C3 1.403(4) .
C2 C8 1.511(4) .
C3 C4 1.388(3) .
C3 C5 1.520(4) .
C4 C3 1.388(3) 2_665
C4 H4A 0.9500 .
C5 C6 1.534(4) .
C5 C7 1.539(4) .
C5 H5A 1.0000 .
C6 H6A 0.9800 .
C6 H6B 0.9800 .
C6 H6C 0.9800 .
C7 H7A 0.9800 .
C7 H7B 0.9800 .
C7 H7C 0.9800 .
C8 C9 1.402(4) .
C8 C13 1.415(4) .
C9 C10 1.393(4) .
C9 C14 1.517(4) .
C10 C11 1.374(4) .
C10 H10A 0.9500 .
C11 C12 1.386(4) .
C11 C17 1.534(4) .
C12 C13 1.397(4) .
C12 H12A 0.9500 .
C13 C20 1.516(4) .
C14 C15 1.528(4) .
C14 C16 1.537(4) .
C14 H14A 1.0000 .
C15 H15A 0.9800 .
C15 H15B 0.9800 .
C15 H15C 0.9800 .
C16 H16A 0.9800 .
C16 H16B 0.9800 .
C16 H16C 0.9800 .
C17 C18 1.512(5) .
C17 C19 1.520(6) .
C17 H17A 1.0000 .
C18 H18A 0.9800 .
C18 H18B 0.9800 .
C18 H18C 0.9800 .
C19 H19A 0.9800 .
C19 H19B 0.9800 .
C19 H19C 0.9800 .
C20 C22 1.533(4) .
C20 C21 1.535(4) .
C20 H20A 1.0000 .
C21 H21A 0.9800 .
C21 H21B 0.9800 .
C21 H21C 0.9800 .
C22 H22A 0.9800 .
C22 H22B 0.9800 .
C22 H22C 0.9800 .
C23 C25 1.357(5) 2_665
C23 C24 1.379(5) .
C23 H23 0.9500 .
C24 C25 1.387(6) .
C24 H24 0.9500 .
C25 C23 1.357(5) 2_665
C25 H25 0.9500 .
C31 C35 1.532(7) .
C31 C36 1.536(7) .
C31 C32 1.551(7) .
C31 H31 1.0000 .
C32 C33 1.525(8) .
C32 H32A 0.9900 .
C32 H32B 0.9900 .
C33 C34 1.524(7) .
C33 H33A 0.9900 .
C33 H33B 0.9900 .
C34 C35 1.552(7) .
C34 H34A 0.9900 .
C34 H34B 0.9900 .
C35 H35A 0.9900 .
C35 H35B 0.9900 .
C36 H36A 0.9800 .
C36 H36B 0.9800 .
C36 H36C 0.9800 .

loop_
_geom_torsion_atom_site_label_1
_geom_torsion_atom_site_label_2
_geom_torsion_atom_site_label_3
_geom_torsion_atom_site_label_4
_geom_torsion
_geom_torsion_site_symmetry_1
_geom_torsion_site_symmetry_4
C24A Co1 C1 C2 -149.4(2) 2_665 .
C24 Co1 C1 C2 -149.4(2) 2_665 .
C24 Co1 C1 C2 30.6(2) . .
C25 Co1 C1 C2 149.9(2) 2_665 .
C25A Co1 C1 C2 149.9(2) 2_665 .
C25 Co1 C1 C2 -30.1(2) . .
C23 Co1 C1 C2 -89.4(2) 2_665 .
C23 Co1 C1 C2 90.6(2) . .
C24A Co1 C1 C2 30.6(2) 2_665 2_665
C24 Co1 C1 C2 30.6(2) 2_665 2_665
C24 Co1 C1 C2 -149.4(2) . 2_665
C25 Co1 C1 C2 -30.1(2) 2_665 2_665
C25A Co1 C1 C2 -30.1(2) 2_665 2_665
C25 Co1 C1 C2 149.9(2) . 2_665
C23 Co1 C1 C2 90.6(2) 2_665 2_665
C23 Co1 C1 C2 -89.4(2) . 2_665
C2 C1 C2 C3 -1.00(19) 2_665 .
Co1 C1 C2 C3 179.00(19) . .
C2 C1 C2 C8 -179.6(2) 2_665 .
Co1 C1 C2 C8 0.4(2) . .
C1 C2 C3 C4 2.0(4) . .
C8 C2 C3 C4 -179.5(2) . .
C1 C2 C3 C5 179.7(2) . .
C8 C2 C3 C5 -1.7(4) . .
C2 C3 C4 C3 -0.96(18) . 2_665
C5 C3 C4 C3 -178.8(3) . 2_665
C4 C3 C5 C6 64.0(3) . .
C2 C3 C5 C6 -113.7(3) . .
C4 C3 C5 C7 -59.6(3) . .
C2 C3 C5 C7 122.7(3) . .
C3 C2 C8 C9 -90.1(3) . .
C1 C2 C8 C9 88.5(3) . .
C3 C2 C8 C13 92.7(3) . .
C1 C2 C8 C13 -88.7(3) . .
C13 C8 C9 C10 5.3(4) . .
C2 C8 C9 C10 -171.9(3) . .
C13 C8 C9 C14 -172.0(2) . .
C2 C8 C9 C14 10.8(4) . .
C8 C9 C10 C11 -1.7(4) . .
C14 C9 C10 C11 175.6(2) . .
C9 C10 C11 C12 -1.7(4) . .
C9 C10 C11 C17 178.3(3) . .
C10 C11 C12 C13 1.6(4) . .
C17 C11 C12 C13 -178.4(3) . .
C11 C12 C13 C8 1.9(4) . .
C11 C12 C13 C20 -176.9(3) . .
C9 C8 C13 C12 -5.3(4) . .
C2 C8 C13 C12 172.0(2) . .
C9 C8 C13 C20 173.4(2) . .
C2 C8 C13 C20 -9.3(4) . .
C10 C9 C14 C15 62.1(3) . .
C8 C9 C14 C15 -120.6(3) . .
C10 C9 C14 C16 -62.4(3) . .
C8 C9 C14 C16 114.9(3) . .
C10 C11 C17 C18 -95.7(4) . .
C12 C11 C17 C18 84.4(4) . .
C10 C11 C17 C19 27.8(4) . .
C12 C11 C17 C19 -152.2(3) . .
C12 C13 C20 C22 -75.7(3) . .
C8 C13 C20 C22 105.6(3) . .
C12 C13 C20 C21 50.2(4) . .
C8 C13 C20 C21 -128.5(3) . .
C1 Co1 C23 C25 113.9(2) . 2_665
C24A Co1 C23 C25 -28.7(2) 2_665 2_665
C24 Co1 C23 C25 -28.7(2) 2_665 2_665
C24 Co1 C23 C25 -133.0(3) . 2_665
C25A Co1 C23 C25 -0.001(2) 2_665 2_665
C25 Co1 C23 C25 -102.6(3) . 2_665
C23 Co1 C23 C25 -66.1(2) 2_665 2_665
C1 Co1 C23 C24 -113.1(2) . .
C24A Co1 C23 C24 104.4(3) 2_665 .
C24 Co1 C23 C24 104.4(3) 2_665 .
C25 Co1 C23 C24 133.0(3) 2_665 .
C25A Co1 C23 C24 133.0(3) 2_665 .
C25 Co1 C23 C24 30.4(2) . .
C23 Co1 C23 C24 66.9(2) 2_665 .
C25 C23 C24 C25 -2.4(4) 2_665 .
Co1 C23 C24 C25 -55.3(3) . .
C25 C23 C24 Co1 52.9(3) 2_665 .
C1 Co1 C24 C23 114.4(2) . .
C24A Co1 C24 C23 -65.6(2) 2_665 .
C24 Co1 C24 C23 -65.6(2) 2_665 .
C25 Co1 C24 C23 -28.4(2) 2_665 .
C25A Co1 C24 C23 -28.4(2) 2_665 .
C25 Co1 C24 C23 -130.6(3) . .
C23 Co1 C24 C23 -102.6(3) 2_665 .
C1 Co1 C24 C25 -115.1(2) . .
C24A Co1 C24 C25 64.9(2) 2_665 .
C24 Co1 C24 C25 64.9(2) 2_665 .
C25 Co1 C24 C25 102.1(3) 2_665 .
C25A Co1 C24 C25 102.1(3) 2_665 .
C23 Co1 C24 C25 27.97(19) 2_665 .
C23 Co1 C24 C25 130.6(3) . .
C23 C24 C25 C23 2.4(4) . 2_665
Co1 C24 C25 C23 -53.2(3) . 2_665
C23 C24 C25 Co1 55.6(3) . .
C1 Co1 C25 C23 -113.2(2) . 2_665
C24A Co1 C25 C23 29.0(2) 2_665 2_665
C24 Co1 C25 C23 29.0(2) 2_665 2_665
C24 Co1 C25 C23 133.8(3) . 2_665
C25 Co1 C25 C23 66.8(2) 2_665 2_665
C25A Co1 C25 C23 66.8(2) 2_665 2_665
C23 Co1 C25 C23 103.6(3) . 2_665
C1 Co1 C25 C24 113.0(2) . .
C24A Co1 C25 C24 -104.8(3) 2_665 .
C24 Co1 C25 C24 -104.8(3) 2_665 .
C25 Co1 C25 C24 -67.0(2) 2_665 .
C25A Co1 C25 C24 -67.0(2) 2_665 .
C23 Co1 C25 C24 -133.8(3) 2_665 .
C23 Co1 C25 C24 -30.2(2) . .
C35 C31 C32 C33 -30.0(10) . .
C36 C31 C32 C33 -158.4(10) . .
C31 C32 C33 C34 11.2(11) . .
C32 C33 C34 C35 12.1(12) . .
C36 C31 C35 C34 168.4(11) . .
C32 C31 C35 C34 37.4(11) . .
C33 C34 C35 C31 -31.3(13) . .
